data_4069423
loop_
_publ_author_name
'Au, Richard H. W.'
'Jennings, Michael C.'
'Puddephatt, Richard J.'

_publ_section_title
;
 Binuclear Platinum(IV) Complexes with Bridging Amidoalkyl Groups and
 Their Self-Assembly through Hydrogen Bonding
;
_journal_issue 13
_journal_name_full Organometallics
_journal_page_first 3734
_journal_paper_doi 10.1021/om9001878
_journal_volume 28
_journal_year 2009
_chemical_absolute_configuration unk
_chemical_formula_moiety 'C58 H78 Br2 N6 O2 Pt2'
_chemical_formula_sum 'C58 H78 Br2 N6 O2 Pt2'
_chemical_formula_weight 1441.26
_chemical_name_systematic
; 
 ? 
;
_space_group_IT_number 43
_symmetry_cell_setting orthorhombic
_symmetry_space_group_name_Hall 'F 2 -2d'
_symmetry_space_group_name_H-M 'F d d 2'
_atom_sites_solution_hydrogens geom
_atom_sites_solution_primary direct
_atom_sites_solution_secondary difmap
_audit_creation_method SHELXL-97
_cell_angle_alpha 90.00
_cell_angle_beta 90.00
_cell_angle_gamma 90.00
_cell_formula_units_Z 16
_cell_length_a 24.7532(12)
_cell_length_b 94.361(5)
_cell_length_c 11.0667(5)
_cell_measurement_reflns_used 80872
_cell_measurement_temperature 150(2)
_cell_measurement_theta_max 25.03
_cell_measurement_theta_min 1.70
_cell_volume 25849(2)
_computing_cell_refinement 'DENZO-SMN (Otwinowski & Minor, 1997)'
_computing_data_collection 'COLLECT (Nonius, 1997-2001)'
_computing_data_reduction DENZO-SMN
_computing_molecular_graphics 'SHELXTL/PC (Sheldrick, 2001)'
_computing_publication_material SHELXTL/PC
_computing_structure_refinement 'SHELXL-97 (Sheldrick, 1997)'
_computing_structure_solution 'SHELXS-97 (Sheldrick, 1997)'
_diffrn_ambient_temperature 150(2)
_diffrn_measured_fraction_theta_full 0.954
_diffrn_measured_fraction_theta_max 0.954
_diffrn_measurement_device_type 'Nonius Kappa-CCD'
_diffrn_measurement_method '\f scans, and \w scans with \k offsets'
_diffrn_radiation_monochromator graphite
_diffrn_radiation_source 'fine-focus sealed tube'
_diffrn_radiation_type MoK\a
_diffrn_radiation_wavelength 0.71073
_diffrn_reflns_av_R_equivalents 0.1530
_diffrn_reflns_av_sigmaI/netI 0.1595
_diffrn_reflns_limit_h_max 29
_diffrn_reflns_limit_h_min -29
_diffrn_reflns_limit_k_max 112
_diffrn_reflns_limit_k_min -111
_diffrn_reflns_limit_l_max 12
_diffrn_reflns_limit_l_min -13
_diffrn_reflns_number 29058
_diffrn_reflns_theta_full 25.03
_diffrn_reflns_theta_max 25.03
_diffrn_reflns_theta_min 2.71
_diffrn_standards_number 0
_exptl_absorpt_coefficient_mu 5.602
_exptl_absorpt_correction_T_max 0.5411
_exptl_absorpt_correction_T_min 0.1340
_exptl_absorpt_correction_type multi-scan
_exptl_absorpt_process_details 'DENZO-SMN (Otwinowski & Minor, 1997)'
_exptl_crystal_colour colourless
_exptl_crystal_density_diffrn 1.481
_exptl_crystal_density_method 'not measured'
_exptl_crystal_description petal
_exptl_crystal_F_000 11360
_exptl_crystal_size_max 0.60
_exptl_crystal_size_mid 0.15
_exptl_crystal_size_min 0.13
_refine_diff_density_max 1.519
_refine_diff_density_min -0.732
_refine_diff_density_rms 0.133
_refine_ls_abs_structure_details 'Flack H D (1983), Acta Cryst. A39,2970 Friedel pairs, 876-881'
_refine_ls_abs_structure_Flack 0.479(15)
_refine_ls_extinction_method none
_refine_ls_goodness_of_fit_ref 0.884
_refine_ls_hydrogen_treatment constr
_refine_ls_matrix_type full
_refine_ls_number_parameters 632
_refine_ls_number_reflns 10257
_refine_ls_number_restraints 266
_refine_ls_restrained_S_all 0.878
_refine_ls_R_factor_all 0.1573
_refine_ls_R_factor_gt 0.0669
_refine_ls_shift/su_max 0.004
_refine_ls_shift/su_mean 0.000
_refine_ls_structure_factor_coef Fsqd
_refine_ls_weighting_details 'calc w=1/[\s^2^(Fo^2^)+(0.0866P)^2^] where P=(Fo^2^+2Fc^2^)/3'
_refine_ls_weighting_scheme calc
_refine_ls_wR_factor_gt 0.1428
_refine_ls_wR_factor_ref 0.1641
_reflns_number_gt 5006
_reflns_number_total 10257
_reflns_threshold_expression I>2\s(I)
_cod_data_source_file om9001878_si_001.cif
_cod_data_source_block 19
_cod_depositor_comments
;
The following automatic conversions were performed:

'_symmetry_cell_setting' value 'Orthorhombic' changed to
'orthorhombic' according to
/home/saulius/struct/CIF-dictionaries/cif_core.dic dictionary named
'cif_core.dic' version 2.4.2 from 2011-04-26.

Automatic conversion script
Id: cif_fix_values 1715 2011-07-08 13:25:40Z adriana 
;
_cod_database_code 4069423

loop_
_symmetry_equiv_pos_as_xyz
'x, y, z'
'-x, -y, z'
'x+1/4, -y+1/4, z+1/4'
'-x+1/4, y+1/4, z+1/4'
'x, y+1/2, z+1/2'
'-x, -y+1/2, z+1/2'
'x+1/4, -y+3/4, z+3/4'
'-x+1/4, y+3/4, z+3/4'
'x+1/2, y, z+1/2'
'-x+1/2, -y, z+1/2'
'x+3/4, -y+1/4, z+3/4'
'-x+3/4, y+1/4, z+3/4'
'x+1/2, y+1/2, z'
'-x+1/2, -y+1/2, z'
'x+3/4, -y+3/4, z+1/4'
'-x+3/4, y+3/4, z+1/4'

loop_
_atom_site_label
_atom_site_type_symbol
_atom_site_fract_x
_atom_site_fract_y
_atom_site_fract_z
_atom_site_U_iso_or_equiv
_atom_site_adp_type
_atom_site_occupancy
_atom_site_symmetry_multiplicity
_atom_site_calc_flag
_atom_site_refinement_flags
Pt1 Pt 0.42457(3) 0.969105(8) 0.79513(7) 0.0796(3) Uani 1 1 d U
Pt2 Pt -0.00287(3) 0.883471(8) 0.70570(8) 0.0690(2) Uani 1 1 d U
Br1 Br 0.44984(9) 0.94567(2) 0.9028(2) 0.0949(7) Uani 1 1 d U
Br2 Br -0.02448(9) 0.86357(2) 0.5546(2) 0.0874(6) Uani 1 1 d U
C1 C 0.4589(8) 0.9818(2) 0.9301(19) 0.100(5) Uani 1 1 d U
H1A H 0.4773 0.9898 0.8929 0.149 Uiso 1 1 calc R
H1B H 0.4850 0.9762 0.9765 0.149 Uiso 1 1 calc R
H1C H 0.4304 0.9852 0.9841 0.149 Uiso 1 1 calc R
C2 C 0.4944(8) 0.97020(19) 0.706(2) 0.094(5) Uani 1 1 d U
H2A H 0.4873 0.9708 0.6194 0.140 Uiso 1 1 calc R
H2B H 0.5159 0.9617 0.7238 0.140 Uiso 1 1 calc R
H2C H 0.5142 0.9787 0.7323 0.140 Uiso 1 1 calc R
C3 C 0.0713(9) 0.8742(2) 0.7631(18) 0.108(6) Uani 1 1 d U
H3A H 0.1010 0.8809 0.7493 0.162 Uiso 1 1 calc R
H3B H 0.0780 0.8655 0.7171 0.162 Uiso 1 1 calc R
H3C H 0.0692 0.8719 0.8494 0.162 Uiso 1 1 calc R
C4 C -0.0404(9) 0.8719(2) 0.8518(16) 0.103(6) Uani 1 1 d U
H4A H -0.0212 0.8738 0.9274 0.155 Uiso 1 1 calc R
H4B H -0.0387 0.8617 0.8346 0.155 Uiso 1 1 calc R
H4C H -0.0782 0.8748 0.8596 0.155 Uiso 1 1 calc R
N11 N 0.3813(6) 0.95655(16) 0.6714(11) 0.078(4) Uani 1 1 d DU
C12 C 0.4050(7) 0.95056(19) 0.5749(15) 0.075(5) Uani 1 1 d DU
H12A H 0.4421 0.9524 0.5587 0.090 Uiso 1 1 calc R
C13 C 0.3766(8) 0.9419(2) 0.5004(19) 0.108(7) Uani 1 1 d DU
H13A H 0.3955 0.9368 0.4395 0.129 Uiso 1 1 calc R
C14 C 0.3217(8) 0.94031(19) 0.5094(15) 0.086(6) Uani 1 1 d DU
C15 C 0.3009(7) 0.94667(18) 0.6091(13) 0.069(5) Uani 1 1 d DU
H15A H 0.2634 0.9456 0.6237 0.083 Uiso 1 1 calc R
C16 C 0.3295(6) 0.95439(16) 0.6887(13) 0.060(4) Uani 1 1 d DU
C17 C 0.3077(6) 0.96004(17) 0.8054(15) 0.069(4) Uani 1 1 d DU
C18 C 0.2534(6) 0.95992(18) 0.8319(14) 0.065(4) Uani 1 1 d DU
H18A H 0.2282 0.9559 0.7769 0.078 Uiso 1 1 calc R
C19 C 0.2360(6) 0.96583(19) 0.9421(15) 0.080(5) Uani 1 1 d DU
C20 C 0.2752(7) 0.9713(2) 1.0196(17) 0.092(6) Uani 1 1 d DU
H20A H 0.2657 0.9744 1.0983 0.110 Uiso 1 1 calc R
C21 C 0.3305(7) 0.97217(19) 0.9790(15) 0.080(5) Uani 1 1 d DU
H21A H 0.3569 0.9762 1.0310 0.096 Uiso 1 1 calc R
N22 N 0.3454(5) 0.96750(16) 0.8713(12) 0.074(3) Uani 1 1 d DU
C23 C 0.2851(8) 0.9321(2) 0.4225(16) 0.111(7) Uani 1 1 d DU
C24 C 0.3199(11) 0.9238(3) 0.339(2) 0.169(11) Uani 1 1 d DU
H24A H 0.3559 0.9227 0.3753 0.254 Uiso 1 1 calc R
H24B H 0.3230 0.9288 0.2621 0.254 Uiso 1 1 calc R
H24C H 0.3039 0.9144 0.3261 0.254 Uiso 1 1 calc R
C25 C 0.2502(10) 0.9219(2) 0.492(2) 0.134(9) Uani 1 1 d DU
H25A H 0.2387 0.9142 0.4388 0.201 Uiso 1 1 calc R
H25B H 0.2183 0.9269 0.5225 0.201 Uiso 1 1 calc R
H25C H 0.2707 0.9180 0.5601 0.201 Uiso 1 1 calc R
C26 C 0.2562(11) 0.9420(3) 0.339(2) 0.161(10) Uani 1 1 d DU
H26A H 0.2351 0.9365 0.2799 0.241 Uiso 1 1 calc R
H26B H 0.2826 0.9479 0.2956 0.241 Uiso 1 1 calc R
H26C H 0.2319 0.9481 0.3852 0.241 Uiso 1 1 calc R
C27 C 0.1754(7) 0.96479(18) 0.9834(16) 0.075(4) Uani 1 1 d DU
C28 C 0.1695(9) 0.9660(3) 1.1132(19) 0.140(10) Uani 1 1 d DU
H28A H 0.1572 0.9755 1.1339 0.210 Uiso 1 1 calc R
H28B H 0.2044 0.9641 1.1520 0.210 Uiso 1 1 calc R
H28C H 0.1430 0.9590 1.1415 0.210 Uiso 1 1 calc R
C29 C 0.1445(10) 0.9762(3) 0.913(3) 0.164(11) Uani 1 1 d DU
H29A H 0.1073 0.9767 0.9431 0.245 Uiso 1 1 calc R
H29B H 0.1442 0.9737 0.8270 0.245 Uiso 1 1 calc R
H29C H 0.1624 0.9854 0.9240 0.245 Uiso 1 1 calc R
C30 C 0.1459(9) 0.9510(2) 0.958(2) 0.138(9) Uani 1 1 d DU
H30A H 0.1668 0.9430 0.9906 0.206 Uiso 1 1 calc R
H30B H 0.1418 0.9498 0.8703 0.206 Uiso 1 1 calc R
H30C H 0.1102 0.9512 0.9959 0.206 Uiso 1 1 calc R
C31 C 0.4081(7) 0.9868(2) 0.712(2) 0.114(6) Uani 1 1 d U
H31A H 0.4225 0.9947 0.7605 0.136 Uiso 1 1 calc R
H31B H 0.4279 0.9868 0.6338 0.136 Uiso 1 1 calc R
C32 C 0.3509(8) 0.9897(2) 0.6861(17) 0.074(5) Uani 1 1 d U
C33 C 0.3117(10) 0.9957(2) 0.7640(19) 0.093(6) Uani 1 1 d U
H33A H 0.3260 0.9998 0.8356 0.112 Uiso 1 1 calc R
C34 C 0.2544(10) 0.9968(3) 0.753(3) 0.119(8) Uani 1 1 d U
H34A H 0.2306 1.0005 0.8128 0.143 Uiso 1 1 calc R
C35 C 0.2387(9) 0.9912(2) 0.639(2) 0.094(5) Uani 1 1 d U
C36 C 0.2746(8) 0.9850(2) 0.551(2) 0.095(6) Uani 1 1 d U
H36A H 0.2616 0.9813 0.4764 0.114 Uiso 1 1 calc R
C37 C 0.3270(7) 0.98470(17) 0.5789(15) 0.064(4) Uani 1 1 d U
H37A H 0.3506 0.9807 0.5206 0.077 Uiso 1 1 calc R
C38 C 0.1774(9) 0.9915(2) 0.610(2) 0.100(7) Uani 1 1 d U
O39 O 0.1520(6) 1.00216(15) 0.6385(14) 0.105(5) Uani 1 1 d U
N40 N 0.1615(7) 0.97974(19) 0.5565(17) 0.099(5) Uani 1 1 d U
H40A H 0.1838 0.9726 0.5448 0.119 Uiso 1 1 calc R
C41 C 0.1037(9) 0.9791(2) 0.516(3) 0.130(10) Uani 1 1 d U
H41A H 0.0946 0.9874 0.4647 0.156 Uiso 1 1 calc R
H41B H 0.0789 0.9789 0.5865 0.156 Uiso 1 1 calc R
C42 C 0.1006(10) 0.9652(2) 0.444(2) 0.123(9) Uani 1 1 d U
H42A H 0.0767 0.9664 0.3733 0.148 Uiso 1 1 calc R
H42B H 0.1370 0.9625 0.4153 0.148 Uiso 1 1 calc R
N43 N 0.0782(6) 0.95368(16) 0.5274(17) 0.099(5) Uani 1 1 d U
H43A H 0.0433 0.9520 0.5289 0.119 Uiso 1 1 calc R
C44 C 0.1109(9) 0.9463(2) 0.5965(18) 0.085(6) Uani 1 1 d U
O45 O 0.1599(5) 0.94972(13) 0.6084(11) 0.082(4) Uani 1 1 d U
C46 C 0.0857(8) 0.9342(2) 0.6683(17) 0.074(5) Uani 1 1 d U
C47 C 0.0269(8) 0.9333(2) 0.6836(19) 0.084(6) Uani 1 1 d U
H47A H 0.0042 0.9407 0.6552 0.100 Uiso 1 1 calc R
C48 C 0.0068(8) 0.9224(2) 0.7353(18) 0.082(6) Uani 1 1 d U
H48A H -0.0315 0.9218 0.7383 0.098 Uiso 1 1 calc R
C49 C 0.0347(8) 0.9119(2) 0.7856(16) 0.075(4) Uani 1 1 d U
C50 C 0.0936(8) 0.9126(2) 0.7765(19) 0.086(6) Uani 1 1 d U
H50A H 0.1159 0.9054 0.8090 0.103 Uiso 1 1 calc R
C51 C 0.1161(8) 0.9245(2) 0.7179(17) 0.087(6) Uani 1 1 d U
H51A H 0.1542 0.9254 0.7140 0.105 Uiso 1 1 calc R
C52 C 0.0113(8) 0.8989(2) 0.8378(17) 0.085(4) Uani 1 1 d U
H52A H -0.0232 0.9013 0.8783 0.102 Uiso 1 1 calc R
H52B H 0.0362 0.8951 0.8996 0.102 Uiso 1 1 calc R
N61 N -0.0734(5) 0.89408(14) 0.6336(11) 0.064(3) Uani 1 1 d DU
C62 C -0.1240(7) 0.89253(19) 0.6776(16) 0.075(5) Uani 1 1 d DU
H62A H -0.1297 0.8884 0.7547 0.090 Uiso 1 1 calc R
C63 C -0.1663(7) 0.8970(2) 0.6105(17) 0.089(6) Uani 1 1 d DU
H63A H -0.2016 0.8946 0.6373 0.107 Uiso 1 1 calc R
C64 C -0.1612(6) 0.9047(2) 0.5049(14) 0.082(6) Uani 1 1 d DU
C65 C -0.1088(6) 0.90656(19) 0.4716(16) 0.081(6) Uani 1 1 d DU
H65A H -0.1015 0.9122 0.4025 0.098 Uiso 1 1 calc R
C66 C -0.0662(5) 0.90075(17) 0.5320(15) 0.060(4) Uani 1 1 d DU
C67 C -0.0088(5) 0.90267(17) 0.4902(12) 0.051(4) Uani 1 1 d DU
C68 C 0.0040(6) 0.9088(2) 0.3822(15) 0.078(6) Uani 1 1 d DU
H68A H -0.0231 0.9136 0.3369 0.094 Uiso 1 1 calc R
C69 C 0.0579(7) 0.90820(19) 0.3372(14) 0.077(5) Uani 1 1 d DU
C70 C 0.0960(6) 0.90124(19) 0.4095(14) 0.071(5) Uani 1 1 d DU
H70A H 0.1328 0.9006 0.3860 0.085 Uiso 1 1 calc R
C71 C 0.0773(6) 0.89511(17) 0.5201(14) 0.057(4) Uani 1 1 d DU
H71A H 0.1034 0.8905 0.5695 0.069 Uiso 1 1 calc R
N72 N 0.0274(5) 0.89528(12) 0.5592(11) 0.054(3) Uani 1 1 d DU
C73 C -0.2105(7) 0.9115(3) 0.4426(19) 0.126(8) Uani 1 1 d DU
C74 C -0.219(2) 0.9258(4) 0.501(4) 0.45(4) Uani 1 1 d DU
H74A H -0.2569 0.9283 0.4979 0.679 Uiso 1 1 calc R
H74B H -0.1973 0.9329 0.4575 0.679 Uiso 1 1 calc R
H74C H -0.2066 0.9254 0.5853 0.679 Uiso 1 1 calc R
C75 C -0.1991(11) 0.9143(5) 0.311(2) 0.31(3) Uani 1 1 d DU
H75A H -0.1920 0.9244 0.2993 0.459 Uiso 1 1 calc R
H75B H -0.2304 0.9115 0.2627 0.459 Uiso 1 1 calc R
H75C H -0.1674 0.9088 0.2858 0.459 Uiso 1 1 calc R
C76 C -0.2611(10) 0.9055(6) 0.495(3) 0.33(3) Uani 1 1 d DU
H76A H -0.2921 0.9084 0.4456 0.495 Uiso 1 1 calc R
H76B H -0.2659 0.9090 0.5777 0.495 Uiso 1 1 calc R
H76C H -0.2587 0.8951 0.4967 0.495 Uiso 1 1 calc R
C77 C 0.0724(8) 0.9151(3) 0.2115(18) 0.124(7) Uani 1 1 d DU
C78 C 0.1103(13) 0.9265(4) 0.233(3) 0.27(2) Uani 1 1 d DU
H78A H 0.1255 0.9297 0.1563 0.410 Uiso 1 1 calc R
H78B H 0.1395 0.9231 0.2859 0.410 Uiso 1 1 calc R
H78C H 0.0915 0.9344 0.2726 0.410 Uiso 1 1 calc R
C79 C 0.0978(12) 0.9031(4) 0.134(2) 0.254(19) Uani 1 1 d DU
H79A H 0.1357 0.9019 0.1569 0.381 Uiso 1 1 calc R
H79B H 0.0955 0.9057 0.0485 0.381 Uiso 1 1 calc R
H79C H 0.0781 0.8942 0.1482 0.381 Uiso 1 1 calc R
C80 C 0.0267(8) 0.9213(2) 0.1406(19) 0.115(8) Uani 1 1 d DU
H80A H 0.0035 0.9268 0.1947 0.173 Uiso 1 1 calc R
H80B H 0.0056 0.9137 0.1031 0.173 Uiso 1 1 calc R
H80C H 0.0412 0.9276 0.0775 0.173 Uiso 1 1 calc R

loop_
_atom_site_aniso_label
_atom_site_aniso_U_11
_atom_site_aniso_U_22
_atom_site_aniso_U_33
_atom_site_aniso_U_23
_atom_site_aniso_U_13
_atom_site_aniso_U_12
Pt1 0.0589(5) 0.0793(6) 0.1005(6) -0.0038(5) -0.0158(5) -0.0077(4)
Pt2 0.0578(5) 0.0724(5) 0.0769(4) 0.0133(5) 0.0010(4) 0.0016(4)
Br1 0.0677(14) 0.1034(17) 0.1138(17) 0.0152(13) -0.0165(12) -0.0015(12)
Br2 0.0831(14) 0.0674(13) 0.1118(16) 0.0012(13) 0.0171(13) 0.0000(11)
C1 0.081(12) 0.106(9) 0.112(12) -0.025(10) -0.011(10) -0.023(11)
C2 0.082(8) 0.088(13) 0.111(12) -0.011(10) -0.001(8) -0.029(8)
C3 0.108(11) 0.117(16) 0.100(16) 0.039(10) -0.033(9) 0.025(10)
C4 0.118(14) 0.110(14) 0.082(8) 0.047(8) -0.036(10) -0.051(12)
N11 0.077(8) 0.107(11) 0.051(8) 0.013(6) 0.006(5) -0.038(8)
C12 0.060(10) 0.081(14) 0.084(12) 0.015(8) -0.004(8) -0.006(9)
C13 0.104(11) 0.067(14) 0.152(19) -0.044(13) 0.013(12) -0.010(12)
C14 0.108(12) 0.073(14) 0.075(12) -0.012(9) -0.001(9) -0.035(11)
C15 0.076(10) 0.075(14) 0.057(10) 0.008(7) -0.016(8) -0.017(9)
C16 0.071(8) 0.045(11) 0.063(9) 0.002(7) -0.009(7) -0.012(8)
C17 0.071(8) 0.041(10) 0.096(11) -0.012(9) 0.001(8) -0.010(9)
C18 0.065(8) 0.066(13) 0.065(10) 0.008(8) -0.006(7) -0.011(9)
C19 0.084(9) 0.080(14) 0.074(11) 0.005(10) 0.002(7) -0.006(8)
C20 0.091(10) 0.096(16) 0.088(13) -0.027(12) -0.005(8) 0.010(12)
C21 0.089(9) 0.076(14) 0.074(11) -0.003(9) -0.009(8) -0.015(11)
N22 0.071(6) 0.082(11) 0.068(8) -0.011(7) -0.017(6) 0.002(6)
C23 0.122(16) 0.15(2) 0.059(14) -0.030(8) -0.011(9) -0.026(11)
C24 0.20(3) 0.18(3) 0.13(2) -0.084(17) 0.003(15) -0.005(17)
C25 0.16(2) 0.114(19) 0.13(2) -0.053(12) -0.023(13) -0.074(15)
C26 0.17(3) 0.24(3) 0.073(16) -0.001(15) -0.016(13) 0.015(18)
C27 0.084(9) 0.061(11) 0.079(9) -0.021(10) 0.003(8) 0.003(8)
C28 0.11(2) 0.22(3) 0.088(10) -0.030(14) 0.026(12) -0.046(19)
C29 0.128(18) 0.137(18) 0.22(3) 0.07(2) 0.01(2) 0.053(17)
C30 0.126(18) 0.097(13) 0.19(2) -0.032(16) 0.01(2) -0.047(13)
C31 0.059(8) 0.102(9) 0.180(18) 0.036(10) -0.047(9) -0.038(8)
C32 0.083(10) 0.072(13) 0.068(11) 0.022(9) -0.019(7) -0.007(8)
C33 0.123(11) 0.086(16) 0.071(11) 0.016(10) -0.017(10) 0.021(13)
C34 0.107(11) 0.079(17) 0.171(19) -0.020(16) -0.016(12) 0.003(14)
C35 0.076(9) 0.074(16) 0.131(15) 0.033(12) -0.009(9) -0.003(9)
C36 0.073(9) 0.093(16) 0.120(15) 0.023(13) -0.007(9) -0.021(11)
C37 0.082(9) 0.043(10) 0.067(11) 0.011(8) -0.010(8) 0.011(9)
C38 0.079(10) 0.048(11) 0.17(2) 0.028(11) -0.003(11) -0.011(9)
O39 0.095(10) 0.082(10) 0.138(12) 0.017(9) 0.014(9) 0.018(8)
N40 0.105(11) 0.096(11) 0.096(12) 0.007(11) -0.010(11) -0.024(10)
C41 0.106(15) 0.081(11) 0.20(3) 0.060(14) -0.057(17) -0.017(13)
C42 0.117(18) 0.110(15) 0.14(2) 0.062(11) -0.076(15) -0.033(13)
N43 0.066(10) 0.086(11) 0.145(15) 0.033(9) -0.035(10) -0.021(8)
C44 0.082(11) 0.081(14) 0.093(15) 0.023(9) -0.031(10) -0.028(10)
O45 0.059(7) 0.077(9) 0.109(10) 0.009(7) -0.024(7) -0.016(6)
C46 0.067(9) 0.065(12) 0.091(14) 0.006(8) 0.009(10) -0.007(8)
C47 0.070(9) 0.070(13) 0.111(17) 0.002(10) -0.001(11) 0.001(9)
C48 0.063(10) 0.091(14) 0.092(17) 0.009(10) 0.023(10) 0.000(9)
C49 0.093(10) 0.082(9) 0.051(11) -0.008(8) 0.016(10) 0.002(8)
C50 0.082(9) 0.064(11) 0.112(16) 0.010(10) -0.042(12) -0.008(8)
C51 0.082(11) 0.106(15) 0.074(12) 0.026(11) -0.034(11) -0.016(9)
C52 0.084(12) 0.105(9) 0.067(9) 0.010(6) -0.013(8) -0.019(8)
N61 0.072(6) 0.065(9) 0.054(8) 0.012(6) -0.009(5) 0.000(7)
C62 0.078(8) 0.072(13) 0.074(12) 0.031(10) 0.011(8) 0.010(10)
C63 0.068(9) 0.098(18) 0.100(14) 0.030(11) 0.004(9) -0.021(11)
C64 0.056(7) 0.135(18) 0.054(10) 0.010(9) 0.005(8) 0.028(11)
C65 0.060(7) 0.091(14) 0.093(13) 0.048(11) 0.012(9) 0.033(10)
C66 0.041(6) 0.061(12) 0.079(11) 0.018(8) 0.001(7) -0.004(8)
C67 0.036(6) 0.063(11) 0.055(9) -0.008(6) 0.000(6) 0.009(7)
C68 0.051(8) 0.103(16) 0.081(12) 0.045(11) -0.008(8) 0.002(10)
C69 0.066(10) 0.087(14) 0.078(10) 0.019(9) 0.004(7) 0.003(10)
C70 0.036(8) 0.097(15) 0.080(11) 0.007(9) -0.008(7) -0.006(9)
C71 0.039(7) 0.064(12) 0.068(10) -0.006(8) -0.008(7) -0.001(8)
N72 0.058(6) 0.048(7) 0.056(6) -0.001(5) -0.004(6) 0.017(6)
C73 0.072(10) 0.20(2) 0.109(14) -0.003(14) -0.024(12) 0.055(14)
C74 0.55(8) 0.29(4) 0.52(6) -0.16(5) -0.31(7) 0.32(4)
C75 0.11(2) 0.65(8) 0.160(19) 0.19(3) -0.034(19) 0.08(4)
C76 0.053(11) 0.81(10) 0.13(3) 0.03(4) -0.022(16) -0.04(3)
C77 0.088(14) 0.18(2) 0.099(15) 0.060(13) 0.011(10) -0.009(11)
C78 0.22(3) 0.37(4) 0.23(3) 0.22(3) -0.11(2) -0.19(3)
C79 0.18(3) 0.49(5) 0.097(17) 0.00(3) 0.04(2) 0.19(3)
C80 0.105(16) 0.14(2) 0.104(16) 0.065(14) 0.000(12) -0.019(12)

loop_
_atom_type_symbol
_atom_type_description
_atom_type_scat_dispersion_real
_atom_type_scat_dispersion_imag
_atom_type_scat_source
C C 0.0033 0.0016 'International Tables Vol C Tables 4.2.6.8 and 6.1.1.4'
H H 0.0000 0.0000 'International Tables Vol C Tables 4.2.6.8 and 6.1.1.4'
N N 0.0061 0.0033 'International Tables Vol C Tables 4.2.6.8 and 6.1.1.4'
O O 0.0106 0.0060 'International Tables Vol C Tables 4.2.6.8 and 6.1.1.4'
Br Br -0.2901 2.4595 'International Tables Vol C Tables 4.2.6.8 and 6.1.1.4'
Pt Pt -1.7033 8.3905 'International Tables Vol C Tables 4.2.6.8 and 6.1.1.4'

loop_
_geom_angle_atom_site_label_1
_geom_angle_atom_site_label_2
_geom_angle_atom_site_label_3
_geom_angle
C31 Pt1 C2 84.4(9)
C31 Pt1 C1 86.3(10)
C2 Pt1 C1 88.3(9)
C31 Pt1 N11 93.8(8)
C2 Pt1 N11 98.6(7)
C1 Pt1 N11 173.1(7)
C31 Pt1 N22 93.2(8)
C2 Pt1 N22 173.6(8)
C1 Pt1 N22 97.5(7)
N11 Pt1 N22 75.5(5)
C31 Pt1 Br1 178.0(7)
C2 Pt1 Br1 93.5(6)
C1 Pt1 Br1 93.5(6)
N11 Pt1 Br1 86.6(4)
N22 Pt1 Br1 88.8(4)
C52 Pt2 N72 96.3(6)
C52 Pt2 C3 86.2(8)
N72 Pt2 C3 98.1(7)
C52 Pt2 C4 84.5(8)
N72 Pt2 C4 175.4(7)
C3 Pt2 C4 86.5(9)
C52 Pt2 N61 94.0(7)
N72 Pt2 N61 76.0(5)
C3 Pt2 N61 174.1(7)
C4 Pt2 N61 99.4(7)
C52 Pt2 Br2 175.9(5)
N72 Pt2 Br2 87.7(3)
C3 Pt2 Br2 94.2(6)
C4 Pt2 Br2 91.5(5)
N61 Pt2 Br2 86.0(4)
Pt1 C1 H1A 109.5
Pt1 C1 H1B 109.5
H1A C1 H1B 109.5
Pt1 C1 H1C 109.5
H1A C1 H1C 109.5
H1B C1 H1C 109.5
Pt1 C2 H2A 109.5
Pt1 C2 H2B 109.5
H2A C2 H2B 109.5
Pt1 C2 H2C 109.5
H2A C2 H2C 109.5
H2B C2 H2C 109.5
Pt2 C3 H3A 109.5
Pt2 C3 H3B 109.5
H3A C3 H3B 109.5
Pt2 C3 H3C 109.5
H3A C3 H3C 109.5
H3B C3 H3C 109.5
Pt2 C4 H4A 109.5
Pt2 C4 H4B 109.5
H4A C4 H4B 109.5
Pt2 C4 H4C 109.5
H4A C4 H4C 109.5
H4B C4 H4C 109.5
C16 N11 C12 118.5(14)
C16 N11 Pt1 119.3(10)
C12 N11 Pt1 122.2(11)
N11 C12 C13 120.7(16)
N11 C12 H12A 119.6
C13 C12 H12A 119.6
C12 C13 C14 122.5(17)
C12 C13 H13A 118.8
C14 C13 H13A 118.8
C15 C14 C13 112.7(15)
C15 C14 C23 120.7(16)
C13 C14 C23 126.6(16)
C16 C15 C14 125.0(16)
C16 C15 H15A 117.5
C14 C15 H15A 117.5
N11 C16 C15 120.1(14)
N11 C16 C17 115.0(13)
C15 C16 C17 124.7(14)
C18 C17 N22 123.5(14)
C18 C17 C16 122.2(14)
N22 C17 C16 113.3(13)
C17 C18 C19 118.7(15)
C17 C18 H18A 120.6
C19 C18 H18A 120.6
C20 C19 C18 117.8(15)
C20 C19 C27 120.6(15)
C18 C19 C27 121.3(14)
C19 C20 C21 119.3(15)
C19 C20 H20A 120.3
C21 C20 H20A 120.3
N22 C21 C20 121.8(16)
N22 C21 H21A 119.1
C20 C21 H21A 119.1
C21 N22 C17 117.3(14)
C21 N22 Pt1 125.9(11)
C17 N22 Pt1 116.6(10)
C24 C23 C26 102.9(18)
C24 C23 C25 108(2)
C26 C23 C25 116.1(19)
C24 C23 C14 108.2(17)
C26 C23 C14 110.7(19)
C25 C23 C14 110.0(15)
C23 C24 H24A 109.5
C23 C24 H24B 109.5
H24A C24 H24B 109.5
C23 C24 H24C 109.5
H24A C24 H24C 109.5
H24B C24 H24C 109.5
C23 C25 H25A 109.5
C23 C25 H25B 109.5
H25A C25 H25B 109.5
C23 C25 H25C 109.5
H25A C25 H25C 109.5
H25B C25 H25C 109.5
C23 C26 H26A 109.5
C23 C26 H26B 109.5
H26A C26 H26B 109.5
C23 C26 H26C 109.5
H26A C26 H26C 109.5
H26B C26 H26C 109.5
C28 C27 C30 101.7(18)
C28 C27 C29 113.7(19)
C30 C27 C29 105.5(17)
C28 C27 C19 112.3(15)
C30 C27 C19 117.2(15)
C29 C27 C19 106.5(16)
C27 C28 H28A 109.5
C27 C28 H28B 109.5
H28A C28 H28B 109.5
C27 C28 H28C 109.5
H28A C28 H28C 109.5
H28B C28 H28C 109.5
C27 C29 H29A 109.5
C27 C29 H29B 109.5
H29A C29 H29B 109.5
C27 C29 H29C 109.5
H29A C29 H29C 109.5
H29B C29 H29C 109.5
C27 C30 H30A 109.5
C27 C30 H30B 109.5
H30A C30 H30B 109.5
C27 C30 H30C 109.5
H30A C30 H30C 109.5
H30B C30 H30C 109.5
C32 C31 Pt1 116.9(13)
C32 C31 H31A 108.1
Pt1 C31 H31A 108.1
C32 C31 H31B 108.1
Pt1 C31 H31B 108.1
H31A C31 H31B 107.3
C37 C32 C33 111.1(19)
C37 C32 C31 120(2)
C33 C32 C31 128(2)
C32 C33 C34 131(2)
C32 C33 H33A 114.4
C34 C33 H33A 114.4
C33 C34 C35 109(2)
C33 C34 H34A 125.7
C35 C34 H34A 125.7
C34 C35 C36 126(2)
C34 C35 C38 116(2)
C36 C35 C38 118(2)
C37 C36 C35 117(2)
C37 C36 H36A 121.6
C35 C36 H36A 121.6
C36 C37 C32 127(2)
C36 C37 H37A 116.6
C32 C37 H37A 116.6
O39 C38 N40 131(2)
O39 C38 C35 118(2)
N40 C38 C35 112(2)
C38 N40 C41 117(2)
C38 N40 H40A 121.7
C41 N40 H40A 121.7
N40 C41 C42 103.5(19)
N40 C41 H41A 111.1
C42 C41 H41A 111.1
N40 C41 H41B 111.1
C42 C41 H41B 111.1
H41A C41 H41B 109.0
N43 C42 C41 108(2)
N43 C42 H42A 110.0
C41 C42 H42A 110.0
N43 C42 H42B 110.0
C41 C42 H42B 110.0
H42A C42 H42B 108.4
C44 N43 C42 120.1(17)
C44 N43 H43A 119.9
C42 N43 H43A 119.9
O45 C44 N43 121.4(18)
O45 C44 C46 121.9(18)
N43 C44 C46 116.5(18)
C51 C46 C47 118.5(19)
C51 C46 C44 120.7(19)
C47 C46 C44 120.8(18)
C48 C47 C46 119(2)
C48 C47 H47A 120.4
C46 C47 H47A 120.4
C47 C48 C49 126(2)
C47 C48 H48A 117.1
C49 C48 H48A 117.1
C48 C49 C50 116.7(19)
C48 C49 C52 125(2)
C50 C49 C52 117.5(18)
C51 C50 C49 117.8(18)
C51 C50 H50A 121.1
C49 C50 H50A 121.1
C46 C51 C50 122(2)
C46 C51 H51A 119.1
C50 C51 H51A 119.1
C49 C52 Pt2 111.7(13)
C49 C52 H52A 109.3
Pt2 C52 H52A 109.3
C49 C52 H52B 109.3
Pt2 C52 H52B 109.3
H52A C52 H52B 107.9
C66 N61 C62 119.4(13)
C66 N61 Pt2 115.6(10)
C62 N61 Pt2 124.3(10)
N61 C62 C63 119.1(15)
N61 C62 H62A 120.4
C63 C62 H62A 120.4
C62 C63 C64 123.9(16)
C62 C63 H63A 118.0
C64 C63 H63A 118.0
C65 C64 C63 112.5(14)
C65 C64 C73 125.5(15)
C63 C64 C73 121.7(16)
C64 C65 C66 123.6(15)
C64 C65 H65A 118.2
C66 C65 H65A 118.2
N61 C66 C65 120.8(14)
N61 C66 C67 116.9(13)
C65 C66 C67 122.1(13)
C68 C67 N72 123.6(13)
C68 C67 C66 122.6(13)
N72 C67 C66 112.7(12)
C67 C68 C69 120.4(14)
C67 C68 H68A 119.8
C69 C68 H68A 119.8
C70 C69 C68 116.7(14)
C70 C69 C77 122.9(15)
C68 C69 C77 120.4(14)
C69 C70 C71 117.4(14)
C69 C70 H70A 121.3
C71 C70 H70A 121.3
N72 C71 C70 125.7(14)
N72 C71 H71A 117.2
C70 C71 H71A 117.2
C71 N72 C67 116.1(13)
C71 N72 Pt2 125.7(10)
C67 N72 Pt2 117.8(9)
C76 C73 C75 127(2)
C76 C73 C74 93(2)
C75 C73 C74 106(3)
C76 C73 C64 109(2)
C75 C73 C64 111.0(16)
C74 C73 C64 107(2)
C73 C74 H74A 109.5
C73 C74 H74B 109.5
H74A C74 H74B 109.5
C73 C74 H74C 109.5
H74A C74 H74C 109.5
H74B C74 H74C 109.5
C73 C75 H75A 109.5
C73 C75 H75B 109.5
H75A C75 H75B 109.5
C73 C75 H75C 109.5
H75A C75 H75C 109.5
H75B C75 H75C 109.5
C73 C76 H76A 109.5
C73 C76 H76B 109.5
H76A C76 H76B 109.5
C73 C76 H76C 109.5
H76A C76 H76C 109.5
H76B C76 H76C 109.5
C78 C77 C80 106(2)
C78 C77 C79 112(2)
C80 C77 C79 107.7(18)
C78 C77 C69 107.8(17)
C80 C77 C69 116.9(15)
C79 C77 C69 106.4(17)
C77 C78 H78A 109.5
C77 C78 H78B 109.5
H78A C78 H78B 109.5
C77 C78 H78C 109.5
H78A C78 H78C 109.5
H78B C78 H78C 109.5
C77 C79 H79A 109.5
C77 C79 H79B 109.5
H79A C79 H79B 109.5
C77 C79 H79C 109.5
H79A C79 H79C 109.5
H79B C79 H79C 109.5
C77 C80 H80A 109.5
C77 C80 H80B 109.5
H80A C80 H80B 109.5
C77 C80 H80C 109.5
H80A C80 H80C 109.5
H80B C80 H80C 109.5

loop_
_geom_bond_atom_site_label_1
_geom_bond_atom_site_label_2
_geom_bond_distance
Pt1 C31 1.95(2)
Pt1 C2 1.99(2)
Pt1 C1 2.093(18)
Pt1 N11 2.103(13)
Pt1 N22 2.138(14)
Pt1 Br1 2.589(2)
Pt2 C52 2.10(2)
Pt2 N72 2.105(12)
Pt2 C3 2.131(19)
Pt2 C4 2.163(18)
Pt2 N61 2.166(13)
Pt2 Br2 2.571(2)
C1 H1A 0.9800
C1 H1B 0.9800
C1 H1C 0.9800
C2 H2A 0.9800
C2 H2B 0.9800
C2 H2C 0.9800
C3 H3A 0.9800
C3 H3B 0.9800
C3 H3C 0.9800
C4 H4A 0.9800
C4 H4B 0.9800
C4 H4C 0.9800
N11 C16 1.314(16)
N11 C12 1.343(17)
C12 C13 1.354(19)
C12 H12A 0.9500
C13 C14 1.37(2)
C13 H13A 0.9500
C14 C15 1.357(19)
C14 C23 1.53(2)
C15 C16 1.344(17)
C15 H15A 0.9500
C16 C17 1.496(18)
C17 C18 1.376(17)
C17 N22 1.378(16)
C18 C19 1.409(19)
C18 H18A 0.9500
C19 C20 1.394(19)
C19 C27 1.57(2)
C20 C21 1.442(19)
C20 H20A 0.9500
C21 N22 1.324(17)
C21 H21A 0.9500
C23 C24 1.48(3)
C23 C26 1.50(3)
C23 C25 1.50(2)
C24 H24A 0.9800
C24 H24B 0.9800
C24 H24C 0.9800
C25 H25A 0.9800
C25 H25B 0.9800
C25 H25C 0.9800
C26 H26A 0.9800
C26 H26B 0.9800
C26 H26C 0.9800
C27 C28 1.45(2)
C27 C30 1.52(2)
C27 C29 1.53(2)
C28 H28A 0.9800
C28 H28B 0.9800
C28 H28C 0.9800
C29 H29A 0.9800
C29 H29B 0.9800
C29 H29C 0.9800
C30 H30A 0.9800
C30 H30B 0.9800
C30 H30C 0.9800
C31 C32 1.47(2)
C31 H31A 0.9900
C31 H31B 0.9900
C32 C37 1.41(2)
C32 C33 1.42(3)
C33 C34 1.43(3)
C33 H33A 0.9500
C34 C35 1.43(3)
C34 H34A 0.9500
C35 C36 1.44(3)
C35 C38 1.55(3)
C36 C37 1.33(2)
C36 H36A 0.9500
C37 H37A 0.9500
C38 O39 1.22(2)
C38 N40 1.32(3)
N40 C41 1.50(2)
N40 H40A 0.8800
C41 C42 1.54(3)
C41 H41A 0.9900
C41 H41B 0.9900
C42 N43 1.53(2)
C42 H42A 0.9900
C42 H42B 0.9900
N43 C44 1.31(2)
N43 H43A 0.8800
C44 O45 1.26(2)
C44 C46 1.52(3)
C46 C51 1.31(2)
C46 C47 1.47(2)
C47 C48 1.28(2)
C47 H47A 0.9500
C48 C49 1.34(2)
C48 H48A 0.9500
C49 C50 1.46(3)
C49 C52 1.47(3)
C50 C51 1.40(2)
C50 H50A 0.9500
C51 H51A 0.9500
C52 H52A 0.9900
C52 H52B 0.9900
N61 C66 1.300(16)
N61 C62 1.351(17)
C62 C63 1.350(19)
C62 H62A 0.9500
C63 C64 1.383(19)
C63 H63A 0.9500
C64 C65 1.360(18)
C64 C73 1.54(2)
C65 C66 1.364(17)
C65 H65A 0.9500
C66 C67 1.507(17)
C67 C68 1.366(17)
C67 N72 1.368(15)
C68 C69 1.424(18)
C68 H68A 0.9500
C69 C70 1.400(18)
C69 C77 1.58(2)
C70 C71 1.431(18)
C70 H70A 0.9500
C71 N72 1.308(15)
C71 H71A 0.9500
C73 C76 1.49(3)
C73 C75 1.51(2)
C73 C74 1.51(3)
C74 H74A 0.9800
C74 H74B 0.9800
C74 H74C 0.9800
C75 H75A 0.9800
C75 H75B 0.9800
C75 H75C 0.9800
C76 H76A 0.9800
C76 H76B 0.9800
C76 H76C 0.9800
C77 C78 1.45(2)
C77 C80 1.50(2)
C77 C79 1.55(2)
C78 H78A 0.9800
C78 H78B 0.9800
C78 H78C 0.9800
C79 H79A 0.9800
C79 H79B 0.9800
C79 H79C 0.9800
C80 H80A 0.9800
C80 H80B 0.9800
C80 H80C 0.9800

loop_
_geom_hbond_atom_site_label_D
_geom_hbond_atom_site_label_H
_geom_hbond_atom_site_label_A
_geom_hbond_distance_DH
_geom_hbond_distance_HA
_geom_hbond_distance_DA
_geom_hbond_angle_DHA
_geom_hbond_site_symmetry_A
N40 H40A O45 0.88 2.35 2.89(2) 120.2 .
N43 H43A Br1 0.88 2.77 3.545(15) 148.4 9_454

loop_
_geom_torsion_atom_site_label_1
_geom_torsion_atom_site_label_2
_geom_torsion_atom_site_label_3
_geom_torsion_atom_site_label_4
_geom_torsion
C31 Pt1 N11 C16 -87.7(15)
C2 Pt1 N11 C16 -172.6(14)
C1 Pt1 N11 C16 3(7)
N22 Pt1 N11 C16 4.7(13)
Br1 Pt1 N11 C16 94.3(13)
C31 Pt1 N11 C12 92.6(16)
C2 Pt1 N11 C12 7.7(16)
C1 Pt1 N11 C12 -177(100)
N22 Pt1 N11 C12 -175.1(15)
Br1 Pt1 N11 C12 -85.4(14)
C16 N11 C12 C13 -3(3)
Pt1 N11 C12 C13 176.6(15)
N11 C12 C13 C14 9(3)
C12 C13 C14 C15 -8(3)
C12 C13 C14 C23 173(2)
C13 C14 C15 C16 3(3)
C23 C14 C15 C16 -178.3(17)
C12 N11 C16 C15 -2(3)
Pt1 N11 C16 C15 178.5(12)
C12 N11 C16 C17 173.3(15)
Pt1 N11 C16 C17 -6(2)
C14 C15 C16 N11 2(3)
C14 C15 C16 C17 -172.9(18)
N11 C16 C17 C18 173.4(16)
C15 C16 C17 C18 -12(3)
N11 C16 C17 N22 4(2)
N22 C17 C18 C19 -10(3)
C16 C17 C18 C19 -178.1(16)
C17 C18 C19 C20 -1(3)
C17 C18 C19 C27 -174.3(16)
C18 C19 C20 C21 7(3)
C27 C19 C20 C21 -179.8(17)
C19 C20 C21 N22 -2(3)
C20 C21 N22 C17 -8(3)
C20 C21 N22 Pt1 176.4(14)
C18 C17 N22 C21 15(3)
C16 C17 N22 C21 -176.2(16)
C18 C17 N22 Pt1 -169.3(14)
C16 C17 N22 Pt1 -0.6(19)
C31 Pt1 N22 C21 -93.7(17)
C2 Pt1 N22 C21 -162(6)
C1 Pt1 N22 C21 -7.0(17)
N11 Pt1 N22 C21 173.2(17)
Br1 Pt1 N22 C21 86.4(16)
C31 Pt1 N22 C17 91.2(14)
C2 Pt1 N22 C17 23(7)
C1 Pt1 N22 C17 177.9(13)
N11 Pt1 N22 C17 -1.9(13)
Br1 Pt1 N22 C17 -88.7(12)
C15 C14 C23 C24 -168(2)
C13 C14 C23 C24 11(3)
C15 C14 C23 C26 80(2)
C13 C14 C23 C26 -101(3)
C15 C14 C23 C25 -49(3)
C13 C14 C23 C25 129(2)
C20 C19 C27 C28 -17(3)
C18 C19 C27 C28 156(2)
C20 C19 C27 C30 -134(2)
C18 C19 C27 C30 39(3)
C20 C19 C27 C29 108(2)
C18 C19 C27 C29 -79(2)
C2 Pt1 C31 C32 151(2)
C1 Pt1 C31 C32 -120(2)
N11 Pt1 C31 C32 53(2)
N22 Pt1 C31 C32 -23(2)
Br1 Pt1 C31 C32 155(19)
Pt1 C31 C32 C37 -88(2)
Pt1 C31 C32 C33 83(3)
C37 C32 C33 C34 4(3)
C31 C32 C33 C34 -168(2)
C32 C33 C34 C35 -4(3)
C33 C34 C35 C36 3(3)
C34 C35 C36 C37 -1(3)
C38 C35 C36 C37 -178.9(17)
C35 C36 C37 C32 1(3)
C33 C32 C37 C36 -2(3)
C31 C32 C37 C36 171.2(19)
C34 C35 C38 O39 42(3)
C36 C35 C38 O39 -140(2)
C34 C35 C38 N40 -139(2)
C36 C35 C38 N40 39(3)
O39 C38 N40 C41 3(4)
C35 C38 N40 C41 -175.8(19)
C38 N40 C41 C42 173(2)
N40 C41 C42 N43 98(2)
C41 C42 N43 C44 -87(2)
C42 N43 C44 O45 9(3)
C42 N43 C44 C46 -175.0(19)
O45 C44 C46 C51 -20(3)
N43 C44 C46 C51 165(2)
O45 C44 C46 C47 160.2(19)
N43 C44 C46 C47 -15(3)
C51 C46 C47 C48 -6(3)
C44 C46 C47 C48 174(2)
C46 C47 C48 C49 5(3)
C47 C48 C49 C50 -2(3)
C47 C48 C49 C52 -176(2)
C48 C49 C50 C51 1(3)
C52 C49 C50 C51 175.0(18)
C47 C46 C51 C50 5(3)
C44 C46 C51 C50 -175.0(18)
C49 C50 C51 C46 -3(3)
C48 C49 C52 Pt2 85(2)
C50 C49 C52 Pt2 -88.7(18)
N72 Pt2 C52 C49 1.1(15)
C3 Pt2 C52 C49 98.8(16)
C4 Pt2 C52 C49 -174.3(17)
N61 Pt2 C52 C49 -75.2(15)
Br2 Pt2 C52 C49 -165(8)
C52 Pt2 N61 C66 103.7(13)
N72 Pt2 N61 C66 8.2(12)
C3 Pt2 N61 C66 12(8)
C4 Pt2 N61 C66 -171.3(13)
Br2 Pt2 N61 C66 -80.4(12)
C3 Pt2 N61 C62 -178(100)
C4 Pt2 N61 C62 -0.8(16)
Br2 Pt2 N61 C62 90.1(14)
C66 N61 C62 C63 5(3)
Pt2 N61 C62 C63 -165.0(15)
N61 C62 C63 C64 -9(3)
C62 C63 C64 C65 4(3)
C62 C63 C64 C73 -170(2)
C63 C64 C65 C66 3(3)
C73 C64 C65 C66 177.6(19)
C62 N61 C66 C65 2(3)
Pt2 N61 C66 C65 173.1(14)
C62 N61 C66 C67 177.6(15)
Pt2 N61 C66 C67 -11.4(19)
C64 C65 C66 N61 -7(3)
C64 C65 C66 C67 178.1(18)
N61 C66 C67 C68 176.5(17)
C65 C66 C67 C68 -8(3)
N61 C66 C67 N72 8(2)
C65 C66 C67 N72 -176.3(16)
N72 C67 C68 C69 -2(3)
C66 C67 C68 C69 -169.0(17)
C67 C68 C69 C70 -1(3)
C67 C68 C69 C77 178.9(18)
C68 C69 C70 C71 1(3)
C77 C69 C70 C71 -178.3(17)
C69 C70 C71 N72 1(3)
C70 C71 N72 C67 -4(2)
C70 C71 N72 Pt2 169.0(13)
C68 C67 N72 C71 4(2)
C66 C67 N72 C71 172.4(14)
C68 C67 N72 Pt2 -169.0(14)
C66 C67 N72 Pt2 -1.0(17)
C52 Pt2 N72 C71 91.2(14)
C3 Pt2 N72 C71 4.2(15)
C4 Pt2 N72 C71 -170(14)
N61 Pt2 N72 C71 -176.2(14)
Br2 Pt2 N72 C71 -89.8(13)
C52 Pt2 N72 C67 -96.0(12)
C3 Pt2 N72 C67 176.9(12)
C4 Pt2 N72 C67 3(9)
N61 Pt2 N72 C67 -3.5(11)
Br2 Pt2 N72 C67 83.0(11)
C65 C64 C73 C76 173(3)
C63 C64 C73 C76 -13(3)
C65 C64 C73 C75 28(3)
C63 C64 C73 C75 -158(3)
C65 C64 C73 C74 -87(3)
C63 C64 C73 C74 86(3)
C70 C69 C77 C78 -64(3)
C68 C69 C77 C78 116(3)
C70 C69 C77 C80 176.2(19)
C68 C69 C77 C80 -4(3)
C70 C69 C77 C79 56(2)
C68 C69 C77 C79 -124(2)
